data_2235599
loop_
_publ_author_name
'Shi, Qi-Ying'
'Zhang, Guo-Chun'
'Zhou, Chun-Sheng'
'Yang, Qi'

_publ_section_title
;
 Bis(5-methylpyrazine-2-carboxylato-\k^2^<i>N</i>,<i>O</i>)nickel(II)
;
_journal_coeditor_code RU2036
_journal_issue 7
_journal_name_full 'Acta Crystallographica Section E'
_journal_page_first m919
_journal_paper_doi 10.1107/S1600536812024749
_journal_volume 68
_journal_year 2012
_chemical_formula_iupac '[Ni (C6 H5 N2 O2)2]'
_chemical_formula_moiety 'C12 H10 N4 Ni O4'
_chemical_formula_sum 'C12 H10 N4 Ni O4'
_chemical_formula_weight 332.95
_chemical_name_systematic
;
Bis(5-methylpyrazine-2-carboxylato-\k^2^<i>N</i>,<i>O</i>)nickel(II)
;
_space_group_IT_number 14
_symmetry_cell_setting monoclinic
_symmetry_space_group_name_Hall '-P 2ybc'
_symmetry_space_group_name_H-M 'P 1 21/c 1'
_atom_sites_solution_hydrogens geom
_atom_sites_solution_primary direct
_atom_sites_solution_secondary difmap
_audit_creation_method SHELXL-97
_cell_angle_alpha 90.00
_cell_angle_beta 105.647(2)
_cell_angle_gamma 90.00
_cell_formula_units_Z 2
_cell_length_a 11.3098(19)
_cell_length_b 7.6721(11)
_cell_length_c 7.5467(10)
_cell_measurement_reflns_used 2220
_cell_measurement_temperature 298(2)
_cell_measurement_theta_max 24.05
_cell_measurement_theta_min 1.25
_cell_volume 630.56(16)
_computing_cell_refinement 'SAINT (Bruker, 2004)'
_computing_data_collection 'APEX2 (Bruker, 2004)'
_computing_data_reduction 'SAINT (Bruker, 2004)'
_computing_molecular_graphics 'SHELXTL (Sheldrick, 2008)'
_computing_publication_material 'SHELXTL (Sheldrick, 2008)'
_computing_structure_refinement 'SHELXL97 (Sheldrick, 2008)'
_computing_structure_solution 'SHELXS97 (Sheldrick, 2008)'
_diffrn_ambient_temperature 298(2)
_diffrn_measured_fraction_theta_full 0.995
_diffrn_measured_fraction_theta_max 0.995
_diffrn_measurement_device_type 'Bruker APEXII CCD'
_diffrn_measurement_method '\f and \w scans'
_diffrn_radiation_monochromator graphite
_diffrn_radiation_source 'fine-focus sealed tube'
_diffrn_radiation_type MoK\a
_diffrn_radiation_wavelength 0.71073
_diffrn_reflns_av_R_equivalents 0.0571
_diffrn_reflns_av_sigmaI/netI 0.0645
_diffrn_reflns_limit_h_max 10
_diffrn_reflns_limit_h_min -13
_diffrn_reflns_limit_k_max 6
_diffrn_reflns_limit_k_min -9
_diffrn_reflns_limit_l_max 8
_diffrn_reflns_limit_l_min -8
_diffrn_reflns_number 2875
_diffrn_reflns_theta_full 24.97
_diffrn_reflns_theta_max 24.97
_diffrn_reflns_theta_min 1.87
_exptl_absorpt_coefficient_mu 1.561
_exptl_absorpt_correction_T_max 0.7558
_exptl_absorpt_correction_T_min 0.5600
_exptl_absorpt_correction_type multi-scan
_exptl_absorpt_process_details '(SADABS; Sheldrick, 1996)'
_exptl_crystal_colour green
_exptl_crystal_density_diffrn 1.754
_exptl_crystal_density_meas 1.754
_exptl_crystal_density_method 'not measured'
_exptl_crystal_description block
_exptl_crystal_F_000 340
_exptl_crystal_size_max 0.42
_exptl_crystal_size_mid 0.31
_exptl_crystal_size_min 0.19
_refine_diff_density_max 1.338
_refine_diff_density_min -1.374
_refine_ls_extinction_method none
_refine_ls_goodness_of_fit_ref 1.030
_refine_ls_hydrogen_treatment constr
_refine_ls_matrix_type full
_refine_ls_number_parameters 97
_refine_ls_number_reflns 1105
_refine_ls_number_restraints 0
_refine_ls_restrained_S_all 1.030
_refine_ls_R_factor_all 0.0814
_refine_ls_R_factor_gt 0.0621
_refine_ls_shift/su_max 0.000
_refine_ls_shift/su_mean 0.000
_refine_ls_structure_factor_coef Fsqd
_refine_ls_weighting_details 'calc w=1/[\s^2^(Fo^2^)+(0.1210P)^2^+0.1670P] where P=(Fo^2^+2Fc^2^)/3'
_refine_ls_weighting_scheme calc
_refine_ls_wR_factor_gt 0.1508
_refine_ls_wR_factor_ref 0.1756
_reflns_number_gt 827
_reflns_number_total 1105
_reflns_threshold_expression I>2sigma(I)
_cod_data_source_file ru2036.cif
_cod_data_source_block I
_cod_original_sg_symbol_H-M 'P 21/c'
_cod_database_code 2235599

loop_
_symmetry_equiv_pos_as_xyz
'x, y, z'
'-x, y+1/2, -z+1/2'
'-x, -y, -z'
'x, -y-1/2, z-1/2'

loop_
_atom_site_type_symbol
_atom_site_label
_atom_site_fract_x
_atom_site_fract_y
_atom_site_fract_z
_atom_site_U_iso_or_equiv
_atom_site_adp_type
_atom_site_calc_flag
_atom_site_refinement_flags
_atom_site_occupancy
_atom_site_symmetry_multiplicity
Ni Ni1 0.5000 0.5000 0.5000 0.0317(4) Uani d S 1 2
N N1 0.3510(4) 0.4618(5) 0.5844(6) 0.0312(10) Uani d . 1 1
N N2 0.1370(5) 0.4682(6) 0.6946(7) 0.0475(13) Uani d . 1 1
O O1 0.4846(3) 0.7385(4) 0.5791(5) 0.0412(9) Uani d . 1 1
O O2 0.3624(4) 0.9088(5) 0.6943(5) 0.0485(10) Uani d . 1 1
C C1 0.3918(5) 0.7680(7) 0.6395(7) 0.0355(12) Uani d . 1 1
C C2 0.3114(5) 0.6106(6) 0.6398(6) 0.0342(12) Uani d . 1 1
C C3 0.2062(5) 0.6111(7) 0.6967(8) 0.0463(14) Uani d . 1 1
H H3 0.1814 0.7151 0.7389 0.056 Uiso calc R 1 1
C C4 0.2869(4) 0.3151(7) 0.5865(7) 0.0360(12) Uani d . 1 1
H H4 0.3148 0.2096 0.5523 0.043 Uiso calc R 1 1
C C5 0.1780(5) 0.3214(7) 0.6401(7) 0.0404(13) Uani d . 1 1
C C6 0.1017(5) 0.1600(8) 0.6309(8) 0.0529(15) Uani d . 1 1
H H6A 0.0434 0.1771 0.7011 0.079 Uiso calc R 1 1
H H6B 0.1541 0.0633 0.6806 0.079 Uiso calc R 1 1
H H6C 0.0588 0.1362 0.5051 0.079 Uiso calc R 1 1

loop_
_atom_site_aniso_label
_atom_site_aniso_U_11
_atom_site_aniso_U_22
_atom_site_aniso_U_33
_atom_site_aniso_U_12
_atom_site_aniso_U_13
_atom_site_aniso_U_23
Ni1 0.0421(6) 0.0079(5) 0.0502(7) -0.0023(3) 0.0210(4) -0.0035(3)
N1 0.039(2) 0.016(2) 0.040(2) -0.0016(17) 0.0133(18) 0.0004(16)
N2 0.052(3) 0.033(3) 0.062(3) -0.003(2) 0.023(2) -0.005(2)
O1 0.053(2) 0.0154(18) 0.059(2) -0.0040(16) 0.0209(18) -0.0051(17)
O2 0.067(2) 0.014(2) 0.068(3) 0.0046(18) 0.0242(19) -0.0060(17)
C1 0.048(3) 0.016(3) 0.041(3) 0.000(2) 0.010(2) -0.001(2)
C2 0.046(3) 0.019(3) 0.039(3) 0.001(2) 0.013(2) -0.004(2)
C3 0.059(4) 0.026(3) 0.061(3) 0.004(2) 0.027(3) -0.007(2)
C4 0.044(3) 0.016(3) 0.048(3) -0.001(2) 0.012(2) -0.002(2)
C5 0.050(3) 0.030(3) 0.044(3) -0.007(2) 0.018(2) 0.001(2)
C6 0.058(3) 0.037(3) 0.067(4) -0.015(3) 0.022(3) -0.003(3)

loop_
_atom_type_symbol
_atom_type_description
_atom_type_scat_dispersion_real
_atom_type_scat_dispersion_imag
_atom_type_scat_source
C C 0.0033 0.0016 'International Tables Vol C Tables 4.2.6.8 and 6.1.1.4'
H H 0.0000 0.0000 'International Tables Vol C Tables 4.2.6.8 and 6.1.1.4'
N N 0.0061 0.0033 'International Tables Vol C Tables 4.2.6.8 and 6.1.1.4'
O O 0.0106 0.0060 'International Tables Vol C Tables 4.2.6.8 and 6.1.1.4'
Ni Ni 0.3393 1.1124 'International Tables Vol C Tables 4.2.6.8 and 6.1.1.4'

loop_
_geom_angle_atom_site_label_1
_geom_angle_atom_site_label_2
_geom_angle_atom_site_label_3
_geom_angle_site_symmetry_1
_geom_angle_site_symmetry_3
_geom_angle
O1 Ni1 O1 . 3_666 180.0000(10)
O1 Ni1 N1 . . 83.45(16)
O1 Ni1 N1 3_666 . 96.55(16)
O1 Ni1 N1 . 3_666 96.55(16)
O1 Ni1 N1 3_666 3_666 83.45(16)
N1 Ni1 N1 . 3_666 180.0
C2 N1 C4 . . 119.1(4)
C2 N1 Ni1 . . 111.2(3)
C4 N1 Ni1 . . 129.7(4)
C5 N2 C3 . . 116.4(5)
C1 O1 Ni1 . . 115.3(3)
O2 C1 O1 . . 126.8(5)
O2 C1 C2 . . 118.9(4)
O1 C1 C2 . . 114.4(4)
N1 C2 C3 . . 119.6(5)
N1 C2 C1 . . 115.5(4)
C3 C2 C1 . . 124.9(5)
N2 C3 C2 . . 123.1(5)
N2 C3 H3 . . 118.5
C2 C3 H3 . . 118.5
N1 C4 C5 . . 119.7(5)
N1 C4 H4 . . 120.1
C5 C4 H4 . . 120.1
N2 C5 C4 . . 122.0(5)
N2 C5 C6 . . 118.1(5)
C4 C5 C6 . . 119.9(5)
C5 C6 H6A . . 109.5
C5 C6 H6B . . 109.5
H6A C6 H6B . . 109.5
C5 C6 H6C . . 109.5
H6A C6 H6C . . 109.5
H6B C6 H6C . . 109.5

loop_
_geom_bond_atom_site_label_1
_geom_bond_atom_site_label_2
_geom_bond_site_symmetry_2
_geom_bond_distance
Ni1 O1 . 1.947(3)
Ni1 O1 3_666 1.947(3)
Ni1 N1 . 1.977(4)
Ni1 N1 3_666 1.977(4)
N1 C2 . 1.335(6)
N1 C4 . 1.341(6)
N2 C5 . 1.325(7)
N2 C3 . 1.345(7)
O1 C1 . 1.272(6)
O2 C1 . 1.233(6)
C1 C2 . 1.512(7)
C2 C3 . 1.370(7)
C3 H3 . 0.9300
C4 C5 . 1.397(7)
C4 H4 . 0.9300
C5 C6 . 1.501(7)
C6 H6A . 0.9600
C6 H6B . 0.9600
C6 H6C . 0.9600

loop_
_geom_torsion_atom_site_label_1
_geom_torsion_atom_site_label_2
_geom_torsion_atom_site_label_3
_geom_torsion_atom_site_label_4
_geom_torsion_site_symmetry_1
_geom_torsion
O1 Ni1 N1 C2 . 3.6(3)
O1 Ni1 N1 C2 3_666 -176.4(3)
N1 Ni1 N1 C2 3_666 -8E1(10)
O1 Ni1 N1 C4 . -178.8(5)
O1 Ni1 N1 C4 3_666 1.2(5)
N1 Ni1 N1 C4 3_666 10E1(10)
O1 Ni1 O1 C1 3_666 -15E1(10)
N1 Ni1 O1 C1 . -2.3(3)
N1 Ni1 O1 C1 3_666 177.7(3)
Ni1 O1 C1 O2 . -178.9(4)
Ni1 O1 C1 C2 . 0.5(5)
C4 N1 C2 C3 . -0.3(7)
Ni1 N1 C2 C3 . 177.6(4)
C4 N1 C2 C1 . 177.8(4)
Ni1 N1 C2 C1 . -4.3(5)
O2 C1 C2 N1 . -177.9(4)
O1 C1 C2 N1 . 2.7(6)
O2 C1 C2 C3 . 0.1(8)
O1 C1 C2 C3 . -179.3(5)
C5 N2 C3 C2 . 2.5(9)
N1 C2 C3 N2 . -2.2(9)
C1 C2 C3 N2 . 179.9(5)
C2 N1 C4 C5 . 2.2(7)
Ni1 N1 C4 C5 . -175.2(3)
C3 N2 C5 C4 . -0.4(8)
C3 N2 C5 C6 . -178.4(5)
N1 C4 C5 N2 . -1.9(8)
N1 C4 C5 C6 . 176.0(5)
